data_4065202
loop_
_publ_author_name
'Mej\'ia, Esteban'
'Togni, Antonio'

_publ_section_title
;
 Rhenium Complexes Containing the Chiral Tridentate Ferrocenyl Ligand
 Pigiphos
;
_journal_issue 17
_journal_name_full Organometallics
_journal_page_first 4765
_journal_paper_doi 10.1021/om200621y
_journal_volume 30
_journal_year 2011
_chemical_absolute_configuration rm
_chemical_formula_moiety 'C54 H55 Cl3 Fe2 P3 Re'
_chemical_formula_sum 'C54 H55 Cl3 Fe2 P3 Re'
_chemical_formula_weight 1201.14
_chemical_melting_point ?
_chemical_name_systematic
; 
 ? 
;
_space_group_IT_number 18
_symmetry_cell_setting orthorhombic
_symmetry_Int_Tables_number 18
_symmetry_space_group_name_Hall 'P 2 2ab'
_symmetry_space_group_name_H-M 'P 21 21 2'
_atom_sites_solution_hydrogens geom
_atom_sites_solution_primary direct
_atom_sites_solution_secondary difmap
_audit_creation_method SHELXL-97
_cell_angle_alpha 90.00
_cell_angle_beta 90.00
_cell_angle_gamma 90.00
_cell_formula_units_Z 4
_cell_length_a 16.041(3)
_cell_length_b 33.811(5)
_cell_length_c 9.8570(16)
_cell_measurement_reflns_used 4136
_cell_measurement_temperature 100(2)
_cell_measurement_theta_max 21.79
_cell_measurement_theta_min 2.21
_cell_volume 5346.1(15)
_computing_cell_refinement 'Bruker SMART'
_computing_data_collection 'Bruker SMART'
_computing_data_reduction 'Bruker SAINT'
_computing_molecular_graphics 'Bruker SHELXTL'
_computing_publication_material 'Bruker SHELXTL'
_computing_structure_refinement 'Bruker SHELXTL'
_computing_structure_solution 'Bruker SHELXTL'
_diffrn_ambient_temperature 100(2)
_diffrn_measured_fraction_theta_full 0.997
_diffrn_measured_fraction_theta_max 0.997
_diffrn_measurement_device_type 'CCD area detector'
_diffrn_measurement_method 'phi and omega scans'
_diffrn_radiation_monochromator graphite
_diffrn_radiation_source 'sealed tube'
_diffrn_radiation_type MoK\a
_diffrn_radiation_wavelength 0.71073
_diffrn_reflns_av_R_equivalents 0.0966
_diffrn_reflns_av_sigmaI/netI 0.0927
_diffrn_reflns_limit_h_max 21
_diffrn_reflns_limit_h_min -21
_diffrn_reflns_limit_k_max 45
_diffrn_reflns_limit_k_min -44
_diffrn_reflns_limit_l_max 13
_diffrn_reflns_limit_l_min -13
_diffrn_reflns_number 55833
_diffrn_reflns_theta_full 28.38
_diffrn_reflns_theta_max 28.38
_diffrn_reflns_theta_min 1.20
_exptl_absorpt_coefficient_mu 3.068
_exptl_absorpt_correction_T_max 0.9029
_exptl_absorpt_correction_T_min 0.3435
_exptl_absorpt_correction_type empirical
_exptl_absorpt_process_details SADABS-2004/1
_exptl_crystal_colour brown
_exptl_crystal_density_diffrn 1.492
_exptl_crystal_density_meas ?
_exptl_crystal_density_method 'not measured'
_exptl_crystal_description needle
_exptl_crystal_F_000 2408
_exptl_crystal_size_max 0.44
_exptl_crystal_size_mid 0.08
_exptl_crystal_size_min 0.03
_refine_diff_density_max 1.928
_refine_diff_density_min -5.013
_refine_diff_density_rms 0.229
_refine_ls_abs_structure_details 'Flack H D (1983), Acta Cryst. A39, 876-881'
_refine_ls_abs_structure_Flack 0.036(8)
_refine_ls_extinction_method none
_refine_ls_goodness_of_fit_ref 1.123
_refine_ls_hydrogen_treatment constr
_refine_ls_matrix_type full
_refine_ls_number_parameters 571
_refine_ls_number_reflns 13353
_refine_ls_number_restraints 378
_refine_ls_restrained_S_all 1.111
_refine_ls_R_factor_all 0.0733
_refine_ls_R_factor_gt 0.0614
_refine_ls_shift/su_max 0.003
_refine_ls_shift/su_mean 0.000
_refine_ls_structure_factor_coef Fsqd
_refine_ls_weighting_details 'calc w=1/[\s^2^(Fo^2^)+(0.0447P)^2^+3.6726P] where P=(Fo^2^+2Fc^2^)/3'
_refine_ls_weighting_scheme calc
_refine_ls_wR_factor_gt 0.1211
_refine_ls_wR_factor_ref 0.1252
_reflns_number_gt 11597
_reflns_number_total 13353
_reflns_threshold_expression >2sigma(I)
_cod_data_source_file om200621y_si_001.cif
_cod_data_source_block oe7_4
_cod_depositor_comments
;
The following automatic conversions were performed:

'_chemical_melting_point' value 'not measured' was changed to '?' -
the value is undefined or not given.

Automatic conversion script
Id: cif_fix_values 1715 2011-07-08 13:25:40Z adriana 

The following automatic conversions were performed:

'_exptl_crystal_density_meas' value 'not measured' was changed to '?'
- the value is perceived as not measured.

Automatic conversion script
Id: cif_fix_values 3008 2015-01-20 13:52:24Z robertas 
;
_cod_original_cell_volume 5346.2(15)
_cod_database_code 4065202

loop_
_symmetry_equiv_pos_as_xyz
'x, y, z'
'-x, -y, z'
'-x+1/2, y+1/2, -z'
'x+1/2, -y+1/2, -z'

loop_
_atom_site_label
_atom_site_type_symbol
_atom_site_fract_x
_atom_site_fract_y
_atom_site_fract_z
_atom_site_U_iso_or_equiv
_atom_site_adp_type
_atom_site_occupancy
_atom_site_symmetry_multiplicity
_atom_site_calc_flag
_atom_site_refinement_flags
Re1 Re 0.965714(16) 0.819489(8) 0.24640(3) 0.01048(7) Uani 1 1 d U
Fe1 Fe 0.81746(7) 0.93783(4) 0.03898(12) 0.0139(2) Uani 1 1 d U
Fe2 Fe 0.97137(7) 0.70041(3) -0.12306(10) 0.0122(2) Uani 1 1 d U
Cl1 Cl 1.10164(11) 0.82305(6) 0.32796(17) 0.0139(4) Uani 1 1 d U
Cl2 Cl 0.92410(12) 0.80797(6) 0.48151(18) 0.0168(4) Uani 1 1 d U
Cl3 Cl 0.82696(11) 0.81155(6) 0.16893(19) 0.0152(4) Uani 1 1 d U
P1 P 0.94411(12) 0.89052(6) 0.28227(17) 0.0114(4) Uani 1 1 d U
P2 P 1.01281(12) 0.83517(6) 0.01939(19) 0.0107(4) Uani 1 1 d U
P3 P 0.97566(13) 0.74826(6) 0.20765(18) 0.0111(4) Uani 1 1 d U
C1 C 0.9221(5) 0.9058(2) -0.0096(8) 0.0155(17) Uani 1 1 d U
C2 C 0.9246(5) 0.9186(2) 0.1292(8) 0.0166(17) Uani 1 1 d U
C3 C 0.9178(5) 0.9612(2) 0.1293(8) 0.0151(17) Uani 1 1 d U
H3 H 0.9169 0.9776 0.2074 0.018 Uiso 1 1 calc R
C4 C 0.9127(5) 0.9742(3) -0.0064(9) 0.0194(18) Uani 1 1 d U
H4 H 0.9065 1.0008 -0.0355 0.023 Uiso 1 1 calc R
C5 C 0.9184(5) 0.9409(2) -0.0909(8) 0.0136(16) Uani 1 1 d U
H5 H 0.9197 0.9415 -0.1872 0.016 Uiso 1 1 calc R
C6 C 0.7149(5) 0.9109(3) -0.0409(10) 0.026(2) Uani 1 1 d U
H6 H 0.7155 0.8901 -0.1057 0.031 Uiso 1 1 calc R
C7 C 0.7160(6) 0.9063(3) 0.1018(10) 0.030(2) Uani 1 1 d U
H7 H 0.7173 0.8818 0.1493 0.036 Uiso 1 1 calc R
C8 C 0.7150(5) 0.9441(3) 0.1611(9) 0.0211(19) Uani 1 1 d U
H8 H 0.7152 0.9495 0.2556 0.025 Uiso 1 1 calc R
C9 C 0.7134(5) 0.9724(3) 0.0567(10) 0.025(2) Uani 1 1 d U
H9 H 0.7130 1.0003 0.0680 0.030 Uiso 1 1 calc R
C10 C 0.7126(5) 0.9515(3) -0.0703(10) 0.025(2) Uani 1 1 d U
H10 H 0.7109 0.9630 -0.1581 0.031 Uiso 1 1 calc R
C11 C 0.9281(5) 0.8637(2) -0.0647(7) 0.0099(15) Uani 1 1 d U
H11 H 0.8755 0.8506 -0.0339 0.012 Uiso 1 1 calc R
C12 C 0.9234(5) 0.8626(3) -0.2178(7) 0.0174(18) Uani 1 1 d U
H12A H 0.8761 0.8786 -0.2484 0.026 Uiso 1 1 calc R
H12B H 0.9161 0.8353 -0.2482 0.026 Uiso 1 1 calc R
H12C H 0.9751 0.8733 -0.2560 0.026 Uiso 1 1 calc R
C13 C 0.8633(5) 0.9060(2) 0.4010(8) 0.0130(16) Uani 1 1 d U
C14 C 0.7916(5) 0.8834(3) 0.4208(8) 0.0187(18) Uani 1 1 d U
H14 H 0.7875 0.8585 0.3768 0.022 Uiso 1 1 calc R
C15 C 0.7270(6) 0.8957(3) 0.5010(9) 0.024(2) Uani 1 1 d U
H15 H 0.6793 0.8794 0.5123 0.028 Uiso 1 1 calc R
C16 C 0.7315(6) 0.9317(3) 0.5649(10) 0.029(2) Uani 1 1 d U
H16 H 0.6858 0.9409 0.6174 0.034 Uiso 1 1 calc R
C17 C 0.8042(6) 0.9550(3) 0.5524(9) 0.026(2) Uani 1 1 d U
H17 H 0.8084 0.9794 0.5997 0.031 Uiso 1 1 calc R
C18 C 0.8691(5) 0.9423(3) 0.4713(8) 0.0182(18) Uani 1 1 d U
H18 H 0.9178 0.9581 0.4627 0.022 Uiso 1 1 calc R
C19 C 1.0376(5) 0.9141(2) 0.3503(7) 0.0151(16) Uani 1 1 d U
C20 C 1.0632(5) 0.9032(3) 0.4807(8) 0.0179(18) Uani 1 1 d U
H20 H 1.0295 0.8857 0.5324 0.021 Uiso 1 1 calc R
C21 C 1.1365(6) 0.9173(3) 0.5359(9) 0.024(2) Uani 1 1 d U
H21 H 1.1525 0.9100 0.6253 0.029 Uiso 1 1 calc R
C22 C 1.1885(6) 0.9434(3) 0.4566(9) 0.0226(19) Uani 1 1 d U
H22 H 1.2402 0.9526 0.4913 0.027 Uiso 1 1 calc R
C23 C 1.1612(5) 0.9548(3) 0.3273(9) 0.0227(19) Uani 1 1 d U
H23 H 1.1937 0.9724 0.2741 0.027 Uiso 1 1 calc R
C24 C 1.0873(5) 0.9404(2) 0.2781(7) 0.0170(18) Uani 1 1 d U
H24 H 1.0692 0.9488 0.1909 0.020 Uiso 1 1 calc R
C25 C 1.1085(5) 0.8667(2) 0.0177(8) 0.0113(15) Uani 1 1 d U
H25 H 1.1042 0.8839 0.1000 0.014 Uiso 1 1 calc R
C26 C 1.1200(5) 0.8950(2) -0.1015(8) 0.0165(17) Uani 1 1 d U
H26A H 1.1315 0.8797 -0.1851 0.020 Uiso 1 1 calc R
H26B H 1.0681 0.9103 -0.1158 0.020 Uiso 1 1 calc R
C27 C 1.1922(5) 0.9232(3) -0.0736(9) 0.0195(18) Uani 1 1 d U
H27A H 1.2004 0.9406 -0.1534 0.023 Uiso 1 1 calc R
H27B H 1.1778 0.9403 0.0047 0.023 Uiso 1 1 calc R
C28 C 1.2715(5) 0.9019(3) -0.0440(9) 0.0215(19) Uani 1 1 d U
H28A H 1.3149 0.9212 -0.0169 0.026 Uiso 1 1 calc R
H28B H 1.2909 0.8882 -0.1269 0.026 Uiso 1 1 calc R
C29 C 1.2587(5) 0.8715(2) 0.0707(9) 0.0199(19) Uani 1 1 d U
H29A H 1.3110 0.8565 0.0850 0.024 Uiso 1 1 calc R
H29B H 1.2452 0.8856 0.1561 0.024 Uiso 1 1 calc R
C30 C 1.1887(5) 0.8431(2) 0.0358(9) 0.0156(17) Uani 1 1 d U
H30A H 1.1818 0.8235 0.1095 0.019 Uiso 1 1 calc R
H30B H 1.2021 0.8287 -0.0490 0.019 Uiso 1 1 calc R
C31 C 0.9726(5) 0.7606(2) -0.0826(7) 0.0130(15) Uani 1 1 d U
C32 C 0.9440(4) 0.7387(2) 0.0324(7) 0.0103(15) Uani 1 1 d U
C33 C 0.8735(5) 0.7170(2) -0.0045(8) 0.0170(17) Uani 1 1 d U
H33 H 0.8428 0.6998 0.0528 0.020 Uiso 1 1 calc R
C34 C 0.8556(5) 0.7253(2) -0.1420(8) 0.0128(16) Uani 1 1 d U
H34 H 0.8099 0.7152 -0.1925 0.015 Uiso 1 1 calc R
C35 C 0.9178(5) 0.7511(2) -0.1914(8) 0.0163(17) Uani 1 1 d U
H35 H 0.9222 0.7606 -0.2819 0.020 Uiso 1 1 calc R
C36 C 1.0869(5) 0.6800(3) -0.1814(9) 0.0220(18) Uani 1 1 d U
H36 H 1.1374 0.6946 -0.1834 0.026 Uiso 1 1 calc R
C37 C 1.0577(5) 0.6580(2) -0.0711(8) 0.0166(17) Uani 1 1 d U
H37 H 1.0847 0.6555 0.0143 0.020 Uiso 1 1 calc R
C38 C 0.9811(5) 0.6401(2) -0.1081(9) 0.0176(17) Uani 1 1 d U
H38 H 0.9477 0.6234 -0.0526 0.021 Uiso 1 1 calc R
C39 C 0.9632(5) 0.6520(2) -0.2466(10) 0.0256(16) Uani 1 1 d U
H39 H 0.9159 0.6443 -0.2982 0.031 Uiso 1 1 calc R
C40 C 1.0283(6) 0.6769(2) -0.2914(7) 0.0225(18) Uani 1 1 d U
H40 H 1.0325 0.6894 -0.3776 0.027 Uiso 1 1 calc R
C41 C 1.0427(5) 0.7903(2) -0.0829(7) 0.0100(15) Uani 1 1 d U
H41 H 1.0886 0.7775 -0.0303 0.012 Uiso 1 1 calc R
C42 C 1.0793(5) 0.7969(2) -0.2274(7) 0.0146(17) Uani 1 1 d U
H42A H 1.1065 0.7726 -0.2585 0.022 Uiso 1 1 calc R
H42B H 1.1202 0.8184 -0.2246 0.022 Uiso 1 1 calc R
H42C H 1.0342 0.8039 -0.2902 0.022 Uiso 1 1 calc R
C43 C 1.0789(4) 0.7290(2) 0.2421(10) 0.0153(15) Uani 1 1 d U
C44 C 1.0992(5) 0.7256(2) 0.3844(9) 0.0185(18) Uani 1 1 d U
H44 H 1.0597 0.7337 0.4505 0.022 Uiso 1 1 calc R
C45 C 1.1736(5) 0.7111(3) 0.4246(9) 0.022(2) Uani 1 1 d U
H45 H 1.1856 0.7083 0.5185 0.027 Uiso 1 1 calc R
C46 C 1.2345(6) 0.7000(3) 0.3248(11) 0.028(2) Uani 1 1 d U
H46 H 1.2870 0.6897 0.3521 0.033 Uiso 1 1 calc R
C47 C 1.2158(5) 0.7045(3) 0.1867(9) 0.0183(19) Uani 1 1 d U
H47 H 1.2557 0.6975 0.1196 0.022 Uiso 1 1 calc R
C48 C 1.1375(5) 0.7194(2) 0.1483(8) 0.0159(17) Uani 1 1 d U
H48 H 1.1253 0.7229 0.0547 0.019 Uiso 1 1 calc R
C49 C 0.9081(5) 0.7133(2) 0.3006(8) 0.0152(17) Uani 1 1 d U
C50 C 0.8360(5) 0.7257(3) 0.3654(8) 0.0163(18) Uani 1 1 d U
H50 H 0.8213 0.7529 0.3642 0.020 Uiso 1 1 calc R
C51 C 0.7855(6) 0.6990(3) 0.4315(9) 0.029(2) Uani 1 1 d U
H51 H 0.7348 0.7076 0.4715 0.035 Uiso 1 1 calc R
C52 C 0.8098(6) 0.6581(3) 0.4400(9) 0.030(2) Uani 1 1 d U
H52 H 0.7772 0.6398 0.4902 0.036 Uiso 1 1 calc R
C53 C 0.8811(6) 0.6459(3) 0.3740(10) 0.033(2) Uani 1 1 d U
H53 H 0.8964 0.6188 0.3745 0.039 Uiso 1 1 calc R
C54 C 0.9312(6) 0.6738(3) 0.3058(9) 0.031(2) Uani 1 1 d U
H54 H 0.9813 0.6654 0.2631 0.037 Uiso 1 1 calc R

loop_
_atom_site_aniso_label
_atom_site_aniso_U_11
_atom_site_aniso_U_22
_atom_site_aniso_U_33
_atom_site_aniso_U_23
_atom_site_aniso_U_13
_atom_site_aniso_U_12
Re1 0.01114(12) 0.01395(13) 0.00637(11) 0.00090(15) 0.00114(14) -0.00122(12)
Fe1 0.0100(6) 0.0153(6) 0.0166(6) 0.0001(5) -0.0007(5) 0.0014(5)
Fe2 0.0107(5) 0.0139(5) 0.0119(5) 0.0002(4) 0.0008(5) -0.0001(5)
Cl1 0.0159(9) 0.0192(10) 0.0066(8) 0.0005(8) -0.0007(7) 0.0000(8)
Cl2 0.0189(9) 0.0227(11) 0.0087(8) 0.0016(7) 0.0026(7) -0.0006(8)
Cl3 0.0125(9) 0.0131(10) 0.0199(9) 0.0021(7) -0.0008(7) -0.0021(7)
P1 0.0118(9) 0.0173(10) 0.0051(10) 0.0000(7) -0.0008(6) -0.0011(8)
P2 0.0104(10) 0.0122(10) 0.0095(9) -0.0003(7) -0.0004(7) -0.0006(7)
P3 0.0088(9) 0.0155(10) 0.0091(8) 0.0033(7) 0.0030(7) -0.0020(8)
C1 0.009(4) 0.017(4) 0.020(4) 0.006(3) 0.000(3) -0.004(3)
C2 0.014(4) 0.020(4) 0.015(4) -0.006(3) -0.003(3) 0.003(3)
C3 0.014(4) 0.013(4) 0.018(4) 0.000(3) -0.004(3) 0.000(3)
C4 0.015(4) 0.016(4) 0.027(4) 0.003(3) -0.007(3) -0.001(3)
C5 0.016(4) 0.012(4) 0.013(4) 0.001(3) 0.001(3) 0.003(3)
C6 0.014(4) 0.030(5) 0.034(5) -0.003(4) -0.008(4) 0.004(4)
C7 0.017(4) 0.035(5) 0.038(5) 0.012(4) -0.008(4) -0.004(4)
C8 0.014(4) 0.031(5) 0.018(4) 0.003(4) 0.000(3) 0.003(4)
C9 0.018(4) 0.023(4) 0.035(5) -0.002(4) 0.002(4) 0.000(4)
C10 0.008(4) 0.038(5) 0.030(5) -0.003(4) -0.011(3) -0.002(4)
C11 0.008(3) 0.010(4) 0.012(3) 0.000(3) 0.001(3) 0.003(3)
C12 0.017(4) 0.021(4) 0.014(4) 0.002(3) 0.002(3) -0.001(3)
C13 0.015(4) 0.014(4) 0.010(4) -0.001(3) 0.004(3) -0.001(3)
C14 0.017(4) 0.018(4) 0.021(4) 0.006(3) 0.008(3) 0.005(3)
C15 0.020(4) 0.022(4) 0.028(5) 0.004(4) 0.011(4) -0.001(4)
C16 0.035(5) 0.024(5) 0.027(5) -0.002(4) 0.007(4) 0.011(4)
C17 0.029(5) 0.026(5) 0.023(4) -0.001(4) 0.004(4) 0.004(4)
C18 0.015(4) 0.023(4) 0.016(4) -0.004(3) 0.003(3) -0.004(3)
C19 0.022(4) 0.016(4) 0.008(3) -0.003(3) 0.004(3) 0.000(3)
C20 0.016(4) 0.031(5) 0.007(3) 0.001(3) 0.000(3) -0.004(3)
C21 0.024(4) 0.028(5) 0.022(4) -0.006(4) -0.006(4) 0.001(4)
C22 0.023(4) 0.020(4) 0.025(4) 0.002(4) -0.008(4) -0.001(4)
C23 0.023(4) 0.027(5) 0.018(4) -0.003(4) 0.001(3) -0.002(4)
C24 0.019(4) 0.022(4) 0.010(4) 0.001(3) -0.003(3) 0.001(3)
C25 0.008(3) 0.005(3) 0.020(4) 0.005(3) 0.003(3) 0.000(3)
C26 0.017(4) 0.014(4) 0.018(4) -0.008(3) -0.003(3) 0.004(3)
C27 0.021(4) 0.022(4) 0.015(4) 0.001(3) 0.000(3) -0.003(3)
C28 0.018(4) 0.021(4) 0.026(4) 0.002(4) 0.002(3) -0.002(3)
C29 0.012(4) 0.012(4) 0.036(5) -0.004(3) 0.002(3) 0.002(3)
C30 0.013(4) 0.013(4) 0.020(4) -0.001(3) 0.003(3) 0.000(3)
C31 0.017(4) 0.010(3) 0.012(3) 0.003(3) -0.005(3) 0.000(3)
C32 0.008(3) 0.013(4) 0.010(3) -0.003(3) 0.002(3) 0.000(3)
C33 0.015(4) 0.016(4) 0.020(4) -0.003(3) 0.004(3) 0.007(3)
C34 0.010(3) 0.012(4) 0.016(4) -0.001(3) -0.008(3) 0.004(3)
C35 0.016(4) 0.015(4) 0.017(4) -0.001(3) 0.001(3) 0.005(3)
C36 0.011(4) 0.023(4) 0.033(4) 0.001(4) 0.006(3) 0.008(4)
C37 0.010(4) 0.023(4) 0.016(4) 0.003(3) 0.001(3) 0.006(3)
C38 0.013(4) 0.015(4) 0.025(4) -0.002(3) 0.002(3) 0.003(3)
C39 0.025(4) 0.028(4) 0.024(4) -0.007(4) 0.002(5) 0.002(3)
C40 0.037(4) 0.018(4) 0.013(3) -0.001(3) 0.010(3) 0.006(4)
C41 0.010(3) 0.012(3) 0.008(3) -0.003(3) 0.008(3) -0.001(3)
C42 0.016(3) 0.015(4) 0.012(4) 0.003(3) 0.008(3) -0.004(3)
C43 0.019(3) 0.009(3) 0.018(4) -0.008(4) -0.006(4) 0.003(3)
C44 0.020(4) 0.015(4) 0.020(4) -0.001(3) -0.003(3) 0.010(3)
C45 0.023(4) 0.023(4) 0.021(4) 0.014(3) -0.011(3) -0.002(4)
C46 0.017(4) 0.030(5) 0.036(5) 0.005(4) 0.000(4) 0.006(4)
C47 0.013(4) 0.016(4) 0.026(4) 0.004(3) 0.003(3) -0.004(3)
C48 0.019(4) 0.012(4) 0.016(4) 0.000(3) -0.009(3) -0.005(3)
C49 0.014(4) 0.021(4) 0.010(3) -0.002(3) -0.002(3) -0.008(3)
C50 0.018(4) 0.021(4) 0.010(4) 0.002(3) -0.001(3) -0.006(3)
C51 0.022(4) 0.043(5) 0.022(4) -0.004(4) -0.006(4) -0.010(4)
C52 0.040(5) 0.028(5) 0.022(4) 0.008(4) 0.001(4) -0.019(4)
C53 0.039(5) 0.024(5) 0.035(5) 0.004(4) -0.001(4) -0.007(4)
C54 0.038(5) 0.023(5) 0.031(4) 0.001(4) 0.008(4) -0.013(4)

loop_
_atom_type_symbol
_atom_type_description
_atom_type_scat_dispersion_real
_atom_type_scat_dispersion_imag
_atom_type_scat_source
C C 0.0033 0.0016 'International Tables Vol C Tables 4.2.6.8 and 6.1.1.4'
H H 0.0000 0.0000 'International Tables Vol C Tables 4.2.6.8 and 6.1.1.4'
P P 0.1023 0.0942 'International Tables Vol C Tables 4.2.6.8 and 6.1.1.4'
Cl Cl 0.1484 0.1585 'International Tables Vol C Tables 4.2.6.8 and 6.1.1.4'
Fe Fe 0.3463 0.8444 'International Tables Vol C Tables 4.2.6.8 and 6.1.1.4'
Re Re -1.0185 7.2310 'International Tables Vol C Tables 4.2.6.8 and 6.1.1.4'

loop_
_geom_angle_atom_site_label_1
_geom_angle_atom_site_label_2
_geom_angle_atom_site_label_3
_geom_angle
Cl1 Re1 Cl3 176.22(7)
Cl1 Re1 P2 90.89(6)
Cl3 Re1 P2 91.15(7)
Cl1 Re1 Cl2 86.36(6)
Cl3 Re1 Cl2 91.78(7)
P2 Re1 Cl2 175.69(7)
Cl1 Re1 P3 92.51(7)
Cl3 Re1 P3 84.21(7)
P2 Re1 P3 92.92(6)
Cl2 Re1 P3 90.52(6)
Cl1 Re1 P1 91.83(7)
Cl3 Re1 P1 91.42(6)
P2 Re1 P1 87.87(6)
Cl2 Re1 P1 88.89(6)
P3 Re1 P1 175.57(7)
C3 Fe1 C4 41.2(3)
C3 Fe1 C6 175.5(4)
C4 Fe1 C6 143.1(4)
C3 Fe1 C7 135.4(4)
C4 Fe1 C7 172.8(4)
C6 Fe1 C7 40.6(4)
C3 Fe1 C2 41.8(3)
C4 Fe1 C2 69.7(3)
C6 Fe1 C2 134.9(4)
C7 Fe1 C2 111.9(4)
C3 Fe1 C9 113.1(3)
C4 Fe1 C9 106.8(4)
C6 Fe1 C9 68.3(4)
C7 Fe1 C9 67.8(4)
C2 Fe1 C9 146.3(3)
C3 Fe1 C8 110.1(3)
C4 Fe1 C8 132.6(4)
C6 Fe1 C8 68.0(4)
C7 Fe1 C8 40.2(4)
C2 Fe1 C8 116.9(3)
C9 Fe1 C8 40.2(3)
C3 Fe1 C10 143.6(4)
C4 Fe1 C10 111.6(4)
C6 Fe1 C10 40.1(4)
C7 Fe1 C10 67.8(4)
C2 Fe1 C10 172.5(4)
C9 Fe1 C10 41.1(4)
C8 Fe1 C10 68.1(4)
C3 Fe1 C1 69.8(3)
C4 Fe1 C1 69.5(3)
C6 Fe1 C1 109.5(4)
C7 Fe1 C1 116.5(4)
C2 Fe1 C1 41.0(3)
C9 Fe1 C1 171.2(4)
C8 Fe1 C1 147.9(3)
C10 Fe1 C1 131.8(4)
C3 Fe1 C5 68.0(3)
C4 Fe1 C5 40.3(3)
C6 Fe1 C5 114.5(4)
C7 Fe1 C5 147.0(4)
C2 Fe1 C5 68.0(3)
C9 Fe1 C5 131.6(3)
C8 Fe1 C5 171.0(3)
C10 Fe1 C5 107.8(3)
C1 Fe1 C5 40.7(3)
C35 Fe2 C33 68.4(3)
C35 Fe2 C39 116.8(4)
C33 Fe2 C39 120.9(3)
C35 Fe2 C34 40.5(3)
C33 Fe2 C34 40.5(3)
C39 Fe2 C34 102.5(3)
C35 Fe2 C38 153.5(3)
C33 Fe2 C38 107.0(3)
C39 Fe2 C38 41.5(3)
C34 Fe2 C38 119.0(3)
C35 Fe2 C40 104.3(3)
C33 Fe2 C40 155.9(4)
C39 Fe2 C40 40.3(3)
C34 Fe2 C40 119.2(3)
C38 Fe2 C40 68.9(3)
C35 Fe2 C32 68.0(3)
C33 Fe2 C32 39.9(3)
C39 Fe2 C32 159.3(3)
C34 Fe2 C32 67.4(3)
C38 Fe2 C32 126.1(3)
C40 Fe2 C32 160.3(3)
C35 Fe2 C37 162.6(3)
C33 Fe2 C37 124.6(3)
C39 Fe2 C37 68.5(3)
C34 Fe2 C37 156.9(3)
C38 Fe2 C37 40.4(3)
C40 Fe2 C37 68.5(3)
C32 Fe2 C37 113.4(3)
C35 Fe2 C36 124.8(3)
C33 Fe2 C36 161.2(3)
C39 Fe2 C36 67.8(3)
C34 Fe2 C36 158.2(3)
C38 Fe2 C36 67.6(3)
C40 Fe2 C36 41.0(3)
C32 Fe2 C36 127.7(3)
C37 Fe2 C36 39.7(3)
C35 Fe2 C31 40.5(3)
C33 Fe2 C31 68.1(3)
C39 Fe2 C31 154.3(3)
C34 Fe2 C31 67.8(3)
C38 Fe2 C31 164.0(3)
C40 Fe2 C31 122.0(3)
C32 Fe2 C31 40.5(3)
C37 Fe2 C31 129.0(3)
C36 Fe2 C31 112.0(4)
C2 P1 C13 105.2(4)
C2 P1 C19 102.6(4)
C13 P1 C19 102.9(4)
C2 P1 Re1 114.7(3)
C13 P1 Re1 118.3(3)
C19 P1 Re1 111.4(3)
C11 P2 C25 107.5(3)
C11 P2 C41 111.4(3)
C25 P2 C41 104.2(3)
C11 P2 Re1 107.3(2)
C25 P2 Re1 112.9(3)
C41 P2 Re1 113.4(2)
C43 P3 C32 111.5(4)
C43 P3 C49 102.3(4)
C32 P3 C49 101.1(3)
C43 P3 Re1 112.6(2)
C32 P3 Re1 107.7(3)
C49 P3 Re1 121.0(3)
C5 C1 C2 106.5(7)
C5 C1 C11 125.1(7)
C2 C1 C11 128.3(7)
C5 C1 Fe1 70.1(4)
C2 C1 Fe1 69.0(5)
C11 C1 Fe1 128.8(5)
C1 C2 C3 107.4(7)
C1 C2 P1 129.8(6)
C3 C2 P1 122.4(6)
C1 C2 Fe1 69.9(5)
C3 C2 Fe1 67.6(4)
P1 C2 Fe1 132.5(5)
C4 C3 C2 108.4(7)
C4 C3 Fe1 69.8(5)
C2 C3 Fe1 70.6(5)
C5 C4 C3 107.9(7)
C5 C4 Fe1 72.0(5)
C3 C4 Fe1 69.0(5)
C4 C5 C1 109.6(7)
C4 C5 Fe1 67.8(5)
C1 C5 Fe1 69.2(4)
C10 C6 C7 108.3(9)
C10 C6 Fe1 70.4(5)
C7 C6 Fe1 69.8(5)
C8 C7 C6 108.2(9)
C8 C7 Fe1 70.2(5)
C6 C7 Fe1 69.6(6)
C7 C8 C9 108.4(8)
C7 C8 Fe1 69.6(5)
C9 C8 Fe1 69.8(5)
C8 C9 C10 107.5(8)
C8 C9 Fe1 70.0(5)
C10 C9 Fe1 69.6(5)
C6 C10 C9 107.6(9)
C6 C10 Fe1 69.5(5)
C9 C10 Fe1 69.3(5)
C12 C11 C1 111.9(7)
C12 C11 P2 118.0(5)
C1 C11 P2 111.7(5)
C14 C13 C18 117.5(7)
C14 C13 P1 121.4(6)
C18 C13 P1 121.1(6)
C15 C14 C13 122.8(8)
C14 C15 C16 119.6(9)
C15 C16 C17 119.9(9)
C18 C17 C16 119.9(9)
C17 C18 C13 120.3(8)
C24 C19 C20 118.1(8)
C24 C19 P1 124.2(6)
C20 C19 P1 117.6(6)
C21 C20 C19 121.4(8)
C20 C21 C22 119.3(8)
C23 C22 C21 118.7(8)
C24 C23 C22 119.6(8)
C23 C24 C19 122.8(7)
C30 C25 C26 108.4(6)
C30 C25 P2 113.2(5)
C26 C25 P2 117.6(5)
C27 C26 C25 110.1(6)
C28 C27 C26 112.3(7)
C27 C28 C29 110.6(7)
C30 C29 C28 110.7(7)
C29 C30 C25 108.6(6)
C35 C31 C32 106.5(7)
C35 C31 C41 127.5(7)
C32 C31 C41 125.9(6)
C35 C31 Fe2 68.2(4)
C32 C31 Fe2 69.0(4)
C41 C31 Fe2 131.3(6)
C33 C32 C31 108.9(7)
C33 C32 P3 124.3(6)
C31 C32 P3 124.6(5)
C33 C32 Fe2 69.4(4)
C31 C32 Fe2 70.5(4)
P3 C32 Fe2 139.2(4)
C32 C33 C34 108.1(7)
C32 C33 Fe2 70.7(4)
C34 C33 Fe2 70.1(4)
C35 C34 C33 108.1(7)
C35 C34 Fe2 69.2(4)
C33 C34 Fe2 69.4(4)
C34 C35 C31 108.4(7)
C34 C35 Fe2 70.3(4)
C31 C35 Fe2 71.2(4)
C37 C36 C40 109.2(7)
C37 C36 Fe2 70.1(4)
C40 C36 Fe2 69.3(4)
C36 C37 C38 108.5(7)
C36 C37 Fe2 70.2(5)
C38 C37 Fe2 69.5(4)
C37 C38 C39 107.1(7)
C37 C38 Fe2 70.1(5)
C39 C38 Fe2 69.0(5)
C40 C39 C38 108.3(8)
C40 C39 Fe2 70.1(4)
C38 C39 Fe2 69.5(5)
C39 C40 C36 106.8(7)
C39 C40 Fe2 69.5(5)
C36 C40 Fe2 69.8(4)
C31 C41 C42 112.3(6)
C31 C41 P2 110.3(5)
C42 C41 P2 118.0(5)
C48 C43 C44 119.2(7)
C48 C43 P3 126.2(7)
C44 C43 P3 114.6(6)
C45 C44 C43 120.9(8)
C44 C45 C46 119.7(8)
C47 C46 C45 119.4(8)
C46 C47 C48 119.4(8)
C43 C48 C47 121.3(8)
C50 C49 C54 119.8(8)
C50 C49 P3 121.7(7)
C54 C49 P3 118.5(6)
C51 C50 C49 120.8(9)
C50 C51 C52 119.9(9)
C53 C52 C51 118.9(9)
C52 C53 C54 120.0(9)
C49 C54 C53 120.6(9)

loop_
_geom_bond_atom_site_label_1
_geom_bond_atom_site_label_2
_geom_bond_distance
Re1 Cl1 2.3271(19)
Re1 Cl3 2.3684(19)
Re1 P2 2.421(2)
Re1 Cl2 2.4429(19)
Re1 P3 2.444(2)
Re1 P1 2.452(2)
Fe1 C3 2.001(8)
Fe1 C4 2.012(8)
Fe1 C6 2.039(9)
Fe1 C7 2.042(9)
Fe1 C2 2.042(8)
Fe1 C9 2.046(9)
Fe1 C8 2.049(8)
Fe1 C10 2.050(8)
Fe1 C1 2.055(8)
Fe1 C5 2.067(8)
Fe2 C35 2.033(8)
Fe2 C33 2.036(8)
Fe2 C39 2.045(8)
Fe2 C34 2.047(7)
Fe2 C38 2.052(8)
Fe2 C40 2.053(7)
Fe2 C32 2.053(7)
Fe2 C37 2.058(8)
Fe2 C36 2.059(8)
Fe2 C31 2.074(7)
P1 C2 1.809(9)
P1 C13 1.823(8)
P1 C19 1.826(9)
P2 C11 1.861(7)
P2 C25 1.869(8)
P2 C41 1.884(7)
P3 C43 1.812(7)
P3 C32 1.829(8)
P3 C49 1.847(8)
C1 C5 1.433(11)
C1 C2 1.436(11)
C1 C11 1.527(11)
C2 C3 1.443(11)
C3 C4 1.411(11)
C4 C5 1.405(11)
C6 C10 1.402(14)
C6 C7 1.416(13)
C7 C8 1.405(13)
C8 C9 1.406(12)
C9 C10 1.439(13)
C11 C12 1.511(10)
C13 C14 1.392(11)
C13 C18 1.414(11)
C14 C15 1.367(11)
C15 C16 1.372(13)
C16 C17 1.414(13)
C17 C18 1.380(12)
C19 C24 1.390(11)
C19 C20 1.399(10)
C20 C21 1.381(11)
C21 C22 1.443(13)
C22 C23 1.402(12)
C23 C24 1.370(11)
C25 C30 1.524(10)
C25 C26 1.527(11)
C26 C27 1.526(11)
C27 C28 1.491(12)
C28 C29 1.541(12)
C29 C30 1.517(11)
C31 C35 1.423(11)
C31 C32 1.430(10)
C31 C41 1.507(10)
C32 C33 1.397(11)
C33 C34 1.413(11)
C34 C35 1.412(11)
C36 C37 1.397(11)
C36 C40 1.439(12)
C37 C38 1.419(11)
C38 C39 1.452(13)
C39 C40 1.413(12)
C41 C42 1.557(9)
C43 C48 1.357(12)
C43 C44 1.444(12)
C44 C45 1.349(11)
C45 C46 1.437(13)
C46 C47 1.402(12)
C47 C48 1.407(12)
C49 C50 1.385(11)
C49 C54 1.389(13)
C50 C51 1.376(12)
C51 C52 1.440(14)
C52 C53 1.378(14)
C53 C54 1.409(12)

loop_
_geom_torsion_atom_site_label_1
_geom_torsion_atom_site_label_2
_geom_torsion_atom_site_label_3
_geom_torsion_atom_site_label_4
_geom_torsion
Cl1 Re1 P1 C2 116.8(3)
Cl3 Re1 P1 C2 -65.1(3)
P2 Re1 P1 C2 26.0(3)
Cl2 Re1 P1 C2 -156.9(3)
P3 Re1 P1 C2 -74.5(9)
Cl1 Re1 P1 C13 -118.1(3)
Cl3 Re1 P1 C13 60.0(3)
P2 Re1 P1 C13 151.1(3)
Cl2 Re1 P1 C13 -31.8(3)
P3 Re1 P1 C13 50.6(9)
Cl1 Re1 P1 C19 0.7(3)
Cl3 Re1 P1 C19 178.8(3)
P2 Re1 P1 C19 -90.1(3)
Cl2 Re1 P1 C19 87.1(3)
P3 Re1 P1 C19 169.5(8)
Cl1 Re1 P2 C11 -147.7(3)
Cl3 Re1 P2 C11 35.5(3)
Cl2 Re1 P2 C11 -97.3(9)
P3 Re1 P2 C11 119.7(3)
P1 Re1 P2 C11 -55.9(3)
Cl1 Re1 P2 C25 -29.4(3)
Cl3 Re1 P2 C25 153.8(3)
Cl2 Re1 P2 C25 21.0(10)
P3 Re1 P2 C25 -122.0(3)
P1 Re1 P2 C25 62.4(3)
Cl1 Re1 P2 C41 88.9(3)
Cl3 Re1 P2 C41 -87.9(3)
Cl2 Re1 P2 C41 139.3(9)
P3 Re1 P2 C41 -3.7(3)
P1 Re1 P2 C41 -179.3(3)
Cl1 Re1 P3 C43 -4.3(3)
Cl3 Re1 P3 C43 177.6(3)
P2 Re1 P3 C43 86.7(3)
Cl2 Re1 P3 C43 -90.7(3)
P1 Re1 P3 C43 -173.1(8)
Cl1 Re1 P3 C32 -127.7(2)
Cl3 Re1 P3 C32 54.2(2)
P2 Re1 P3 C32 -36.7(2)
Cl2 Re1 P3 C32 145.9(2)
P1 Re1 P3 C32 63.6(9)
Cl1 Re1 P3 C49 117.0(3)
Cl3 Re1 P3 C49 -61.1(3)
P2 Re1 P3 C49 -151.9(3)
Cl2 Re1 P3 C49 30.7(3)
P1 Re1 P3 C49 -51.7(9)
C3 Fe1 C1 C5 -79.4(5)
C4 Fe1 C1 C5 -35.4(5)
C6 Fe1 C1 C5 105.3(5)
C7 Fe1 C1 C5 149.0(5)
C2 Fe1 C1 C5 -117.5(7)
C9 Fe1 C1 C5 32(2)
C8 Fe1 C1 C5 -175.3(6)
C10 Fe1 C1 C5 65.8(6)
C3 Fe1 C1 C2 38.1(5)
C4 Fe1 C1 C2 82.1(5)
C6 Fe1 C1 C2 -137.2(5)
C7 Fe1 C1 C2 -93.5(6)
C9 Fe1 C1 C2 149(2)
C8 Fe1 C1 C2 -57.8(8)
C10 Fe1 C1 C2 -176.7(5)
C5 Fe1 C1 C2 117.5(7)
C3 Fe1 C1 C11 161.0(8)
C4 Fe1 C1 C11 -155.0(8)
C6 Fe1 C1 C11 -14.3(8)
C7 Fe1 C1 C11 29.3(8)
C2 Fe1 C1 C11 122.9(9)
C9 Fe1 C1 C11 -88(2)
C8 Fe1 C1 C11 65.1(10)
C10 Fe1 C1 C11 -53.8(9)
C5 Fe1 C1 C11 -119.6(9)
C5 C1 C2 C3 3.1(9)
C11 C1 C2 C3 179.2(7)
Fe1 C1 C2 C3 -57.3(5)
C5 C1 C2 P1 -170.4(6)
C11 C1 C2 P1 5.7(13)
Fe1 C1 C2 P1 129.2(7)
C5 C1 C2 Fe1 60.4(5)
C11 C1 C2 Fe1 -123.5(8)
C13 P1 C2 C1 -133.5(8)
C19 P1 C2 C1 119.2(8)
Re1 P1 C2 C1 -1.8(9)
C13 P1 C2 C3 53.9(8)
C19 P1 C2 C3 -53.4(7)
Re1 P1 C2 C3 -174.4(6)
C13 P1 C2 Fe1 -34.4(7)
C19 P1 C2 Fe1 -141.7(6)
Re1 P1 C2 Fe1 97.3(5)
C3 Fe1 C2 C1 -119.7(7)
C4 Fe1 C2 C1 -81.9(5)
C6 Fe1 C2 C1 64.7(7)
C7 Fe1 C2 C1 105.7(5)
C9 Fe1 C2 C1 -171.8(6)
C8 Fe1 C2 C1 149.7(5)
C10 Fe1 C2 C1 19(3)
C5 Fe1 C2 C1 -38.6(5)
C4 Fe1 C2 C3 37.8(5)
C6 Fe1 C2 C3 -175.6(5)
C7 Fe1 C2 C3 -134.6(5)
C9 Fe1 C2 C3 -52.2(8)
C8 Fe1 C2 C3 -90.6(5)
C10 Fe1 C2 C3 139(3)
C1 Fe1 C2 C3 119.7(7)
C5 Fe1 C2 C3 81.1(5)
C3 Fe1 C2 P1 114.1(8)
C4 Fe1 C2 P1 151.9(7)
C6 Fe1 C2 P1 -61.5(8)
C7 Fe1 C2 P1 -20.5(7)
C9 Fe1 C2 P1 62.0(9)
C8 Fe1 C2 P1 23.5(7)
C10 Fe1 C2 P1 -107(3)
C1 Fe1 C2 P1 -126.2(8)
C5 Fe1 C2 P1 -164.8(7)
C1 C2 C3 C4 -1.0(9)
P1 C2 C3 C4 173.1(6)
Fe1 C2 C3 C4 -59.8(6)
C1 C2 C3 Fe1 58.8(6)
P1 C2 C3 Fe1 -127.1(6)
C6 Fe1 C3 C4 163(5)
C7 Fe1 C3 C4 -170.6(6)
C2 Fe1 C3 C4 119.1(7)
C9 Fe1 C3 C4 -89.4(6)
C8 Fe1 C3 C4 -132.6(5)
C10 Fe1 C3 C4 -52.5(8)
C1 Fe1 C3 C4 81.7(5)
C5 Fe1 C3 C4 38.0(5)
C4 Fe1 C3 C2 -119.1(7)
C6 Fe1 C3 C2 44(5)
C7 Fe1 C3 C2 70.2(7)
C9 Fe1 C3 C2 151.5(5)
C8 Fe1 C3 C2 108.3(5)
C10 Fe1 C3 C2 -171.7(6)
C1 Fe1 C3 C2 -37.4(5)
C5 Fe1 C3 C2 -81.2(5)
C2 C3 C4 C5 -1.6(9)
Fe1 C3 C4 C5 -61.9(6)
C2 C3 C4 Fe1 60.3(6)
C3 Fe1 C4 C5 118.1(7)
C6 Fe1 C4 C5 -59.8(8)
C7 Fe1 C4 C5 -177(3)
C2 Fe1 C4 C5 79.7(5)
C9 Fe1 C4 C5 -135.8(5)
C8 Fe1 C4 C5 -172.0(5)
C10 Fe1 C4 C5 -92.4(5)
C1 Fe1 C4 C5 35.7(4)
C6 Fe1 C4 C3 -177.9(6)
C7 Fe1 C4 C3 65(3)
C2 Fe1 C4 C3 -38.4(5)
C9 Fe1 C4 C3 106.2(5)
C8 Fe1 C4 C3 69.9(6)
C10 Fe1 C4 C3 149.6(5)
C1 Fe1 C4 C3 -82.3(5)
C5 Fe1 C4 C3 -118.1(7)
C3 C4 C5 C1 3.6(9)
Fe1 C4 C5 C1 -56.4(6)
C3 C4 C5 Fe1 60.0(6)
C2 C1 C5 C4 -4.2(9)
C11 C1 C5 C4 179.6(7)
Fe1 C1 C5 C4 55.6(6)
C2 C1 C5 Fe1 -59.7(5)
C11 C1 C5 Fe1 124.0(8)
C3 Fe1 C5 C4 -38.8(5)
C6 Fe1 C5 C4 145.2(5)
C7 Fe1 C5 C4 179.3(6)
C2 Fe1 C5 C4 -84.0(5)
C9 Fe1 C5 C4 63.2(6)
C8 Fe1 C5 C4 41(2)
C10 Fe1 C5 C4 102.7(5)
C1 Fe1 C5 C4 -122.9(7)
C3 Fe1 C5 C1 84.1(5)
C4 Fe1 C5 C1 122.9(7)
C6 Fe1 C5 C1 -91.8(5)
C7 Fe1 C5 C1 -57.8(8)
C2 Fe1 C5 C1 38.9(5)
C9 Fe1 C5 C1 -173.8(5)
C8 Fe1 C5 C1 164(2)
C10 Fe1 C5 C1 -134.4(5)
C3 Fe1 C6 C10 147(5)
C4 Fe1 C6 C10 -51.0(9)
C7 Fe1 C6 C10 119.1(8)
C2 Fe1 C6 C10 -171.7(5)
C9 Fe1 C6 C10 38.3(6)
C8 Fe1 C6 C10 81.7(6)
C1 Fe1 C6 C10 -132.6(6)
C5 Fe1 C6 C10 -88.9(6)
C3 Fe1 C6 C7 28(5)
C4 Fe1 C6 C7 -170.1(6)
C2 Fe1 C6 C7 69.3(8)
C9 Fe1 C6 C7 -80.8(6)
C8 Fe1 C6 C7 -37.4(6)
C10 Fe1 C6 C7 -119.1(8)
C1 Fe1 C6 C7 108.3(6)
C5 Fe1 C6 C7 152.1(6)
C10 C6 C7 C8 -0.3(11)
Fe1 C6 C7 C8 59.8(6)
C10 C6 C7 Fe1 -60.1(6)
C3 Fe1 C7 C8 63.8(7)
C4 Fe1 C7 C8 5(3)
C6 Fe1 C7 C8 -119.3(8)
C2 Fe1 C7 C8 106.3(5)
C9 Fe1 C7 C8 -37.3(5)
C10 Fe1 C7 C8 -81.8(6)
C1 Fe1 C7 C8 151.2(5)
C5 Fe1 C7 C8 -170.7(6)
C3 Fe1 C7 C6 -177.0(5)
C4 Fe1 C7 C6 125(3)
C2 Fe1 C7 C6 -134.4(6)
C9 Fe1 C7 C6 82.0(6)
C8 Fe1 C7 C6 119.3(8)
C10 Fe1 C7 C6 37.4(6)
C1 Fe1 C7 C6 -89.5(6)
C5 Fe1 C7 C6 -51.5(9)
C6 C7 C8 C9 -0.2(10)
Fe1 C7 C8 C9 59.2(6)
C6 C7 C8 Fe1 -59.4(7)
C3 Fe1 C8 C7 -137.9(5)
C4 Fe1 C8 C7 -179.1(5)
C6 Fe1 C8 C7 37.8(5)
C2 Fe1 C8 C7 -92.7(6)
C9 Fe1 C8 C7 119.7(8)
C10 Fe1 C8 C7 81.1(6)
C1 Fe1 C8 C7 -54.1(8)
C5 Fe1 C8 C7 146(2)
C3 Fe1 C8 C9 102.4(6)
C4 Fe1 C8 C9 61.3(7)
C6 Fe1 C8 C9 -81.9(6)
C7 Fe1 C8 C9 -119.7(8)
C2 Fe1 C8 C9 147.6(5)
C10 Fe1 C8 C9 -38.5(5)
C1 Fe1 C8 C9 -173.8(6)
C5 Fe1 C8 C9 26(2)
C7 C8 C9 C10 0.6(10)
Fe1 C8 C9 C10 59.7(6)
C7 C8 C9 Fe1 -59.1(6)
C3 Fe1 C9 C8 -94.2(6)
C4 Fe1 C9 C8 -137.6(5)
C6 Fe1 C9 C8 81.2(6)
C7 Fe1 C9 C8 37.2(5)
C2 Fe1 C9 C8 -59.3(8)
C10 Fe1 C9 C8 118.5(8)
C1 Fe1 C9 C8 158(2)
C5 Fe1 C9 C8 -174.7(5)
C3 Fe1 C9 C10 147.3(5)
C4 Fe1 C9 C10 103.9(6)
C6 Fe1 C9 C10 -37.3(6)
C7 Fe1 C9 C10 -81.3(6)
C2 Fe1 C9 C10 -177.8(6)
C8 Fe1 C9 C10 -118.5(8)
C1 Fe1 C9 C10 40(2)
C5 Fe1 C9 C10 66.8(7)
C7 C6 C10 C9 0.7(10)
Fe1 C6 C10 C9 -59.1(6)
C7 C6 C10 Fe1 59.8(6)
C8 C9 C10 C6 -0.8(10)
Fe1 C9 C10 C6 59.2(6)
C8 C9 C10 Fe1 -60.0(6)
C3 Fe1 C10 C6 -175.9(6)
C4 Fe1 C10 C6 149.9(6)
C7 Fe1 C10 C6 -37.9(6)
C2 Fe1 C10 C6 51(3)
C9 Fe1 C10 C6 -119.0(8)
C8 Fe1 C10 C6 -81.4(6)
C1 Fe1 C10 C6 68.5(7)
C5 Fe1 C10 C6 107.2(6)
C3 Fe1 C10 C9 -56.9(8)
C4 Fe1 C10 C9 -91.1(6)
C6 Fe1 C10 C9 119.0(8)
C7 Fe1 C10 C9 81.2(6)
C2 Fe1 C10 C9 171(3)
C8 Fe1 C10 C9 37.7(5)
C1 Fe1 C10 C9 -172.5(5)
C5 Fe1 C10 C9 -133.8(5)
C5 C1 C11 C12 -4.2(11)
C2 C1 C11 C12 -179.6(8)
Fe1 C1 C11 C12 87.6(8)
C5 C1 C11 P2 130.6(7)
C2 C1 C11 P2 -44.8(10)
Fe1 C1 C11 P2 -137.5(5)
C25 P2 C11 C12 83.4(7)
C41 P2 C11 C12 -30.2(7)
Re1 P2 C11 C12 -154.8(5)
C25 P2 C11 C1 -48.4(6)
C41 P2 C11 C1 -162.0(5)
Re1 P2 C11 C1 73.3(5)
C2 P1 C13 C14 98.7(7)
C19 P1 C13 C14 -154.1(7)
Re1 P1 C13 C14 -30.9(8)
C2 P1 C13 C18 -78.0(7)
C19 P1 C13 C18 29.1(8)
Re1 P1 C13 C18 152.4(6)
C18 C13 C14 C15 2.1(13)
P1 C13 C14 C15 -174.8(7)
C13 C14 C15 C16 0.4(14)
C14 C15 C16 C17 -2.8(14)
C15 C16 C17 C18 2.8(14)
C16 C17 C18 C13 -0.3(13)
C14 C13 C18 C17 -2.1(12)
P1 C13 C18 C17 174.8(7)
C2 P1 C19 C24 -13.0(8)
C13 P1 C19 C24 -122.1(7)
Re1 P1 C19 C24 110.3(7)
C2 P1 C19 C20 170.8(6)
C13 P1 C19 C20 61.7(7)
Re1 P1 C19 C20 -65.9(7)
C24 C19 C20 C21 -1.3(12)
P1 C19 C20 C21 175.1(7)
C19 C20 C21 C22 -1.1(13)
C20 C21 C22 C23 2.5(13)
C21 C22 C23 C24 -1.5(13)
C22 C23 C24 C19 -1.0(13)
C20 C19 C24 C23 2.4(12)
P1 C19 C24 C23 -173.7(7)
C11 P2 C25 C30 -159.5(6)
C41 P2 C25 C30 -41.2(6)
Re1 P2 C25 C30 82.4(6)
C11 P2 C25 C26 -31.8(7)
C41 P2 C25 C26 86.5(6)
Re1 P2 C25 C26 -149.9(5)
C30 C25 C26 C27 -60.2(8)
P2 C25 C26 C27 169.8(5)
C25 C26 C27 C28 56.3(9)
C26 C27 C28 C29 -53.1(10)
C27 C28 C29 C30 55.6(9)
C28 C29 C30 C25 -60.6(9)
C26 C25 C30 C29 62.7(8)
P2 C25 C30 C29 -164.9(6)
C33 Fe2 C31 C35 -81.9(5)
C39 Fe2 C31 C35 34.1(10)
C34 Fe2 C31 C35 -38.1(5)
C38 Fe2 C31 C35 -156.5(11)
C40 Fe2 C31 C35 73.5(6)
C32 Fe2 C31 C35 -118.7(7)
C37 Fe2 C31 C35 160.5(5)
C36 Fe2 C31 C35 118.4(5)
C35 Fe2 C31 C32 118.7(7)
C33 Fe2 C31 C32 36.8(4)
C39 Fe2 C31 C32 152.8(7)
C34 Fe2 C31 C32 80.6(5)
C38 Fe2 C31 C32 -37.8(13)
C40 Fe2 C31 C32 -167.8(5)
C37 Fe2 C31 C32 -80.7(5)
C36 Fe2 C31 C32 -122.9(5)
C35 Fe2 C31 C41 -121.4(8)
C33 Fe2 C31 C41 156.7(7)
C39 Fe2 C31 C41 -87.3(10)
C34 Fe2 C31 C41 -159.5(7)
C38 Fe2 C31 C41 82.0(14)
C40 Fe2 C31 C41 -48.0(8)
C32 Fe2 C31 C41 119.9(8)
C37 Fe2 C31 C41 39.1(8)
C36 Fe2 C31 C41 -3.1(7)
C35 C31 C32 C33 -0.8(9)
C41 C31 C32 C33 174.5(7)
Fe2 C31 C32 C33 -58.9(5)
C35 C31 C32 P3 -164.8(6)
C41 C31 C32 P3 10.5(11)
Fe2 C31 C32 P3 137.0(6)
C35 C31 C32 Fe2 58.1(5)
C41 C31 C32 Fe2 -126.5(8)
C43 P3 C32 C33 120.9(7)
C49 P3 C32 C33 12.8(8)
Re1 P3 C32 C33 -115.0(6)
C43 P3 C32 C31 -77.4(7)
C49 P3 C32 C31 174.4(7)
Re1 P3 C32 C31 46.6(7)
C43 P3 C32 Fe2 22.9(7)
C49 P3 C32 Fe2 -85.2(6)
Re1 P3 C32 Fe2 147.0(5)
C35 Fe2 C32 C33 82.1(5)
C39 Fe2 C32 C33 -25.8(12)
C34 Fe2 C32 C33 38.2(5)
C38 Fe2 C32 C33 -72.0(6)
C40 Fe2 C32 C33 152.2(9)
C37 Fe2 C32 C33 -116.6(5)
C36 Fe2 C32 C33 -160.1(5)
C31 Fe2 C32 C33 120.1(7)
C35 Fe2 C32 C31 -37.9(5)
C33 Fe2 C32 C31 -120.1(7)
C39 Fe2 C32 C31 -145.9(9)
C34 Fe2 C32 C31 -81.9(5)
C38 Fe2 C32 C31 167.9(4)
C40 Fe2 C32 C31 32.1(11)
C37 Fe2 C32 C31 123.3(5)
C36 Fe2 C32 C31 79.8(6)
C35 Fe2 C32 P3 -158.8(7)
C33 Fe2 C32 P3 119.1(8)
C39 Fe2 C32 P3 93.3(11)
C34 Fe2 C32 P3 157.3(7)
C38 Fe2 C32 P3 47.1(8)
C40 Fe2 C32 P3 -88.7(11)
C37 Fe2 C32 P3 2.5(7)
C36 Fe2 C32 P3 -41.0(8)
C31 Fe2 C32 P3 -120.8(8)
C31 C32 C33 C34 -0.9(9)
P3 C32 C33 C34 163.3(6)
Fe2 C32 C33 C34 -60.5(5)
C31 C32 C33 Fe2 59.6(5)
P3 C32 C33 Fe2 -136.3(6)
C35 Fe2 C33 C32 -81.1(5)
C39 Fe2 C33 C32 169.7(5)
C34 Fe2 C33 C32 -118.5(7)
C38 Fe2 C33 C32 126.6(5)
C40 Fe2 C33 C32 -157.3(7)
C37 Fe2 C33 C32 85.8(6)
C36 Fe2 C33 C32 56.6(13)
C31 Fe2 C33 C32 -37.3(4)
C35 Fe2 C33 C34 37.3(5)
C39 Fe2 C33 C34 -71.9(6)
C38 Fe2 C33 C34 -115.0(5)
C40 Fe2 C33 C34 -38.9(11)
C32 Fe2 C33 C34 118.5(7)
C37 Fe2 C33 C34 -155.8(5)
C36 Fe2 C33 C34 175.0(10)
C31 Fe2 C33 C34 81.1(5)
C32 C33 C34 C35 2.2(9)
Fe2 C33 C34 C35 -58.6(5)
C32 C33 C34 Fe2 60.8(5)
C33 Fe2 C34 C35 119.8(7)
C39 Fe2 C34 C35 -116.9(5)
C38 Fe2 C34 C35 -157.9(5)
C40 Fe2 C34 C35 -77.2(5)
C32 Fe2 C34 C35 82.1(5)
C37 Fe2 C34 C35 179.0(7)
C36 Fe2 C34 C35 -55.9(11)
C31 Fe2 C34 C35 38.1(5)
C35 Fe2 C34 C33 -119.8(7)
C39 Fe2 C34 C33 123.3(5)
C38 Fe2 C34 C33 82.2(6)
C40 Fe2 C34 C33 162.9(5)
C32 Fe2 C34 C33 -37.7(5)
C37 Fe2 C34 C33 59.2(10)
C36 Fe2 C34 C33 -175.7(9)
C31 Fe2 C34 C33 -81.7(5)
C33 C34 C35 C31 -2.7(9)
Fe2 C34 C35 C31 -61.4(5)
C33 C34 C35 Fe2 58.7(5)
C32 C31 C35 C34 2.2(9)
C41 C31 C35 C34 -173.1(7)
Fe2 C31 C35 C34 60.7(5)
C32 C31 C35 Fe2 -58.6(5)
C41 C31 C35 Fe2 126.2(8)
C33 Fe2 C35 C34 -37.3(5)
C39 Fe2 C35 C34 77.4(5)
C38 Fe2 C35 C34 47.4(9)
C40 Fe2 C35 C34 118.6(5)
C32 Fe2 C35 C34 -80.5(5)
C37 Fe2 C35 C34 -178.7(10)
C36 Fe2 C35 C34 158.0(5)
C31 Fe2 C35 C34 -118.4(7)
C33 Fe2 C35 C31 81.1(5)
C39 Fe2 C35 C31 -164.2(5)
C34 Fe2 C35 C31 118.4(7)
C38 Fe2 C35 C31 165.8(7)
C40 Fe2 C35 C31 -123.0(5)
C32 Fe2 C35 C31 37.9(5)
C37 Fe2 C35 C31 -60.3(13)
C36 Fe2 C35 C31 -83.6(6)
C35 Fe2 C36 C37 169.3(5)
C33 Fe2 C36 C37 38.9(14)
C39 Fe2 C36 C37 -82.6(6)
C34 Fe2 C36 C37 -149.8(8)
C38 Fe2 C36 C37 -37.5(5)
C40 Fe2 C36 C37 -120.8(8)
C32 Fe2 C36 C37 81.6(6)
C31 Fe2 C36 C37 125.2(5)
C35 Fe2 C36 C40 -69.9(6)
C33 Fe2 C36 C40 159.7(10)
C39 Fe2 C36 C40 38.2(5)
C34 Fe2 C36 C40 -29.0(12)
C38 Fe2 C36 C40 83.2(5)
C32 Fe2 C36 C40 -157.7(5)
C37 Fe2 C36 C40 120.8(8)
C31 Fe2 C36 C40 -114.1(5)
C40 C36 C37 C38 0.8(10)
Fe2 C36 C37 C38 59.2(6)
C40 C36 C37 Fe2 -58.4(6)
C35 Fe2 C37 C36 -30.6(13)
C33 Fe2 C37 C36 -165.7(5)
C39 Fe2 C37 C36 80.8(6)
C34 Fe2 C37 C36 151.6(8)
C38 Fe2 C37 C36 119.6(7)
C40 Fe2 C37 C36 37.3(5)
C32 Fe2 C37 C36 -121.5(5)
C31 Fe2 C37 C36 -77.2(6)
C35 Fe2 C37 C38 -150.3(10)
C33 Fe2 C37 C38 74.6(6)
C39 Fe2 C37 C38 -38.9(5)
C34 Fe2 C37 C38 31.9(10)
C40 Fe2 C37 C38 -82.4(5)
C32 Fe2 C37 C38 118.8(5)
C36 Fe2 C37 C38 -119.6(7)
C31 Fe2 C37 C38 163.2(5)
C36 C37 C38 C39 -0.3(9)
Fe2 C37 C38 C39 59.3(5)
C36 C37 C38 Fe2 -59.6(6)
C35 Fe2 C38 C37 160.6(7)
C33 Fe2 C38 C37 -124.0(5)
C39 Fe2 C38 C37 118.3(7)
C34 Fe2 C38 C37 -166.3(5)
C40 Fe2 C38 C37 81.1(5)
C32 Fe2 C38 C37 -84.3(5)
C36 Fe2 C38 C37 36.9(5)
C31 Fe2 C38 C37 -54.8(13)
C35 Fe2 C38 C39 42.4(9)
C33 Fe2 C38 C39 117.7(5)
C34 Fe2 C38 C39 75.5(5)
C40 Fe2 C38 C39 -37.2(5)
C32 Fe2 C38 C39 157.4(5)
C37 Fe2 C38 C39 -118.3(7)
C36 Fe2 C38 C39 -81.4(5)
C31 Fe2 C38 C39 -173.1(11)
C37 C38 C39 C40 -0.4(9)
Fe2 C38 C39 C40 59.6(5)
C37 C38 C39 Fe2 -60.0(5)
C35 Fe2 C39 C40 80.2(6)
C33 Fe2 C39 C40 159.9(5)
C34 Fe2 C39 C40 120.7(5)
C38 Fe2 C39 C40 -119.5(7)
C32 Fe2 C39 C40 178.9(8)
C37 Fe2 C39 C40 -81.6(5)
C36 Fe2 C39 C40 -38.7(5)
C31 Fe2 C39 C40 56.2(10)
C35 Fe2 C39 C38 -160.3(5)
C33 Fe2 C39 C38 -80.6(6)
C34 Fe2 C39 C38 -119.8(5)
C40 Fe2 C39 C38 119.5(7)
C32 Fe2 C39 C38 -61.6(11)
C37 Fe2 C39 C38 37.8(5)
C36 Fe2 C39 C38 80.7(5)
C31 Fe2 C39 C38 175.6(7)
C38 C39 C40 C36 0.9(9)
Fe2 C39 C40 C36 60.1(6)
C38 C39 C40 Fe2 -59.2(6)
C37 C36 C40 C39 -1.0(10)
Fe2 C36 C40 C39 -59.9(6)
C37 C36 C40 Fe2 58.9(6)
C35 Fe2 C40 C39 -114.9(5)
C33 Fe2 C40 C39 -46.2(10)
C34 Fe2 C40 C39 -74.1(6)
C38 Fe2 C40 C39 38.2(5)
C32 Fe2 C40 C39 -178.9(8)
C37 Fe2 C40 C39 81.7(5)
C36 Fe2 C40 C39 117.9(7)
C31 Fe2 C40 C39 -154.9(5)
C35 Fe2 C40 C36 127.3(5)
C33 Fe2 C40 C36 -164.1(8)
C39 Fe2 C40 C36 -117.9(7)
C34 Fe2 C40 C36 168.1(5)
C38 Fe2 C40 C36 -79.7(5)
C32 Fe2 C40 C36 63.3(11)
C37 Fe2 C40 C36 -36.2(5)
C31 Fe2 C40 C36 87.3(6)
C35 C31 C41 C42 -26.9(11)
C32 C31 C41 C42 158.7(7)
Fe2 C31 C41 C42 66.1(9)
C35 C31 C41 P2 106.9(8)
C32 C31 C41 P2 -67.4(9)
Fe2 C31 C41 P2 -160.1(4)
C11 P2 C41 C31 -68.2(6)
C25 P2 C41 C31 176.2(5)
Re1 P2 C41 C31 53.0(5)
C11 P2 C41 C42 62.7(6)
C25 P2 C41 C42 -52.9(6)
Re1 P2 C41 C42 -176.2(5)
C32 P3 C43 C48 18.9(8)
C49 P3 C43 C48 126.2(7)
Re1 P3 C43 C48 -102.3(7)
C32 P3 C43 C44 -163.9(6)
C49 P3 C43 C44 -56.6(6)
Re1 P3 C43 C44 74.9(6)
C48 C43 C44 C45 -3.6(12)
P3 C43 C44 C45 179.0(7)
C43 C44 C45 C46 1.9(13)
C44 C45 C46 C47 0.1(15)
C45 C46 C47 C48 -0.5(15)
C44 C43 C48 C47 3.2(11)
P3 C43 C48 C47 -179.7(6)
C46 C47 C48 C43 -1.2(14)
C43 P3 C49 C50 144.0(7)
C32 P3 C49 C50 -100.8(7)
Re1 P3 C49 C50 17.8(8)
C43 P3 C49 C54 -35.4(8)
C32 P3 C49 C54 79.8(7)
Re1 P3 C49 C54 -161.6(6)
C54 C49 C50 C51 -2.1(12)
P3 C49 C50 C51 178.5(6)
C49 C50 C51 C52 3.3(13)
C50 C51 C52 C53 -4.0(14)
C51 C52 C53 C54 3.3(15)
C50 C49 C54 C53 1.4(13)
P3 C49 C54 C53 -179.2(7)
C52 C53 C54 C49 -2.1(15)

loop_
_platon_squeeze_void_nr
_platon_squeeze_void_average_x
_platon_squeeze_void_average_y
_platon_squeeze_void_average_z
_platon_squeeze_void_volume
_platon_squeeze_void_count_electrons
_platon_squeeze_void_content
1 0.500 0.000 -0.022 404 148 ' '
2 0.000 0.500 -0.029 404 149 ' '
3 0.500 0.500 0.318 35 15 ' '
4 1.000 0.000 0.682 35 15 ' '
